data_4501508
loop_
_publ_author_name
'Li, Ling-Ling'
'Yuan, Rong-Xin'
'Liu, Lei-Lei'
'Ren, Zhi-Gang'
'Zheng, Ai-Xia'
'Cheng, Hong-Jian'
'Li, Hong-Xi'
'Lang, Jian-Ping'

_publ_section_title
;
 Formation of [CuSCN]n-Based Topological Structures via a Family of
 Flexible Benzimidazolyl-Based Linkers with Different Spacer Lengths
;
_journal_issue 4
_journal_name_full 'Crystal Growth &amp; Design'
_journal_page_first 1929
_journal_paper_doi 10.1021/cg100028y
_journal_volume 10
_journal_year 2010
_chemical_formula_moiety ' C21 H20 Cu2 N6 S2'
_chemical_formula_sum 'C21 H20 Cu2 N6 S2'
_chemical_formula_weight 547.67
_chemical_name_systematic
; 
 ? 
;
_space_group_IT_number 2
_symmetry_cell_setting triclinic
_symmetry_space_group_name_Hall '-P 1'
_symmetry_space_group_name_H-M 'P -1'
_atom_sites_solution_hydrogens geom
_atom_sites_solution_primary direct
_atom_sites_solution_secondary difmap
_audit_creation_method SHELXL-97
_cell_angle_alpha 108.71(3)
_cell_angle_beta 102.75(3)
_cell_angle_gamma 93.47(3)
_cell_formula_units_Z 2
_cell_length_a 10.240(2)
_cell_length_b 10.550(2)
_cell_length_c 11.050(2)
_cell_measurement_reflns_used 3316
_cell_measurement_temperature 293(2)
_cell_measurement_theta_max 25.3491
_cell_measurement_theta_min 3.1147
_cell_volume 1091.6(5)
_computing_structure_refinement 'SHELXL-97 (Sheldrick, 1997)'
_computing_structure_solution 'SHELXS-97 (Sheldrick, 1990)'
_diffrn_ambient_temperature 293(2)
_diffrn_measured_fraction_theta_full 0.942
_diffrn_measured_fraction_theta_max 0.942
_diffrn_measurement_device_type 'Rigaku MercuryCCD area detector'
_diffrn_measurement_method \w
_diffrn_radiation_monochromator graphite
_diffrn_radiation_source 'fine-focus sealed tube'
_diffrn_radiation_type MoK\a
_diffrn_radiation_wavelength 0.71073
_diffrn_reflns_av_R_equivalents 0.0292
_diffrn_reflns_av_sigmaI/netI 0.0409
_diffrn_reflns_limit_h_max 12
_diffrn_reflns_limit_h_min -12
_diffrn_reflns_limit_k_max 12
_diffrn_reflns_limit_k_min -12
_diffrn_reflns_limit_l_max 13
_diffrn_reflns_limit_l_min -11
_diffrn_reflns_number 9225
_diffrn_reflns_theta_full 25.35
_diffrn_reflns_theta_max 25.35
_diffrn_reflns_theta_min 3.11
_diffrn_standards_decay_% 0
_diffrn_standards_interval_count 0
_diffrn_standards_interval_time 0
_diffrn_standards_number 0
_exptl_absorpt_coefficient_mu 2.161
_exptl_absorpt_correction_T_max 0.4861
_exptl_absorpt_correction_T_min 0.4430
_exptl_absorpt_correction_type multi-scan
_exptl_absorpt_process_details 'Jacobson, R. (1998) Private communication to Rigaku Company, Tokyo, Japan.'
_exptl_crystal_colour Yellow
_exptl_crystal_density_diffrn 1.666
_exptl_crystal_density_method 'not measured'
_exptl_crystal_description Block
_exptl_crystal_F_000 556
_exptl_crystal_size_max 0.45
_exptl_crystal_size_mid 0.45
_exptl_crystal_size_min 0.39
_refine_diff_density_max 0.374
_refine_diff_density_min -0.502
_refine_diff_density_rms 0.072
_refine_ls_extinction_method none
_refine_ls_goodness_of_fit_ref 1.000
_refine_ls_hydrogen_treatment constr
_refine_ls_matrix_type full
_refine_ls_number_parameters 280
_refine_ls_number_reflns 3763
_refine_ls_number_restraints 0
_refine_ls_restrained_S_all 1.000
_refine_ls_R_factor_all 0.0657
_refine_ls_R_factor_gt 0.0453
_refine_ls_shift/su_max 0.000
_refine_ls_shift/su_mean 0.000
_refine_ls_structure_factor_coef Fsqd
_refine_ls_weighting_details 'calc w=1/[\s^2^(Fo^2^)+(0.0637P)^2^+0.7430P] where P=(Fo^2^+2Fc^2^)/3'
_refine_ls_weighting_scheme calc
_refine_ls_wR_factor_gt 0.1066
_refine_ls_wR_factor_ref 0.1218
_reflns_number_gt 2891
_reflns_number_total 3763
_reflns_threshold_expression >2sigma(I)
_cod_data_source_file cg100028y_si_001.cif
_cod_data_source_block '[(CuSCN)2(pbbm)]n'
_cod_database_code 4501508

loop_
_symmetry_equiv_pos_as_xyz
'x, y, z'
'-x, -y, -z'

loop_
_atom_site_label
_atom_site_type_symbol
_atom_site_fract_x
_atom_site_fract_y
_atom_site_fract_z
_atom_site_U_iso_or_equiv
_atom_site_adp_type
_atom_site_occupancy
_atom_site_symmetry_multiplicity
_atom_site_calc_flag
_atom_site_refinement_flags
Cu1 Cu 0.03688(6) 0.18979(6) 0.29141(5) 0.0513(2) Uani 1 1 d .
Cu2 Cu 0.13760(7) 0.08088(6) -0.22219(5) 0.0583(2) Uani 1 1 d .
S1 S 0.10223(14) 0.28194(12) -0.08274(11) 0.0542(3) Uani 1 1 d .
S2 S 0.15024(14) 0.02750(12) 0.33943(11) 0.0582(3) Uani 1 1 d .
N1 N -0.0665(3) 0.2942(3) 0.4084(3) 0.0384(8) Uani 1 1 d .
N2 N -0.1607(3) 0.3713(3) 0.5758(3) 0.0379(8) Uani 1 1 d .
N3 N -0.3373(3) 0.1312(3) 0.9944(3) 0.0400(8) Uani 1 1 d .
N4 N -0.2414(3) 0.0365(3) 1.1396(3) 0.0407(8) Uani 1 1 d .
N5 N 0.0651(4) 0.2212(4) 0.1366(4) 0.0536(10) Uani 1 1 d .
N6 N 0.1585(4) 0.0790(4) 0.6071(4) 0.0498(9) Uani 1 1 d .
C1 C -0.1411(4) 0.3957(4) 0.3892(4) 0.0357(9) Uani 1 1 d .
C2 C -0.1586(4) 0.4504(4) 0.2884(4) 0.0426(10) Uani 1 1 d .
H2 H -0.1201 0.4182 0.2176 0.051 Uiso 1 1 calc R
C3 C -0.2355(4) 0.5542(4) 0.2981(4) 0.0476(11) Uani 1 1 d .
H3 H -0.2491 0.5927 0.2324 0.057 Uiso 1 1 calc R
C4 C -0.2930(4) 0.6026(4) 0.4033(4) 0.0466(10) Uani 1 1 d .
H4 H -0.3438 0.6732 0.4065 0.056 Uiso 1 1 calc R
C5 C -0.2772(4) 0.5493(4) 0.5032(4) 0.0439(10) Uani 1 1 d .
H5 H -0.3163 0.5819 0.5735 0.053 Uiso 1 1 calc R
C6 C -0.2007(4) 0.4454(4) 0.4939(4) 0.0352(9) Uani 1 1 d .
C7 C -0.0823(4) 0.2845(4) 0.5204(4) 0.0402(9) Uani 1 1 d .
H7 H -0.0431 0.2237 0.5573 0.048 Uiso 1 1 calc R
C8 C -0.1914(4) 0.3913(4) 0.7034(4) 0.0445(10) Uani 1 1 d .
H8A H -0.1713 0.4867 0.7559 0.053 Uiso 1 1 calc R
H8B H -0.1334 0.3436 0.7502 0.053 Uiso 1 1 calc R
C9 C -0.3370(4) 0.3419(4) 0.6894(4) 0.0456(10) Uani 1 1 d .
H9A H -0.3519 0.2438 0.6545 0.055 Uiso 1 1 calc R
H9B H -0.3949 0.3740 0.6266 0.055 Uiso 1 1 calc R
C10 C -0.3762(5) 0.3902(5) 0.8208(4) 0.0485(11) Uani 1 1 d .
H10A H -0.3520 0.4877 0.8590 0.058 Uiso 1 1 calc R
H10B H -0.4737 0.3706 0.8030 0.058 Uiso 1 1 calc R
C11 C -0.3120(5) 0.3291(4) 0.9232(4) 0.0437(10) Uani 1 1 d .
H11A H -0.2145 0.3431 0.9378 0.052 Uiso 1 1 calc R
H11B H -0.3332 0.3756 1.0062 0.052 Uiso 1 1 calc R
C12 C -0.3602(5) 0.1797(4) 0.8819(4) 0.0467(11) Uani 1 1 d .
H12A H -0.4560 0.1618 0.8384 0.056 Uiso 1 1 calc R
H12B H -0.3130 0.1300 0.8186 0.056 Uiso 1 1 calc R
C13 C -0.4080(4) 0.1594(4) 1.0910(4) 0.0378(9) Uani 1 1 d .
C14 C -0.5175(4) 0.2282(4) 1.1047(4) 0.0492(11) Uani 1 1 d .
H14 H -0.5570 0.2671 1.0436 0.059 Uiso 1 1 calc R
C15 C -0.5644(5) 0.2359(5) 1.2132(4) 0.0581(12) Uani 1 1 d .
H15 H -0.6384 0.2806 1.2259 0.070 Uiso 1 1 calc R
C16 C -0.5041(5) 0.1786(5) 1.3053(4) 0.0532(12) Uani 1 1 d .
H16 H -0.5386 0.1870 1.3782 0.064 Uiso 1 1 calc R
C17 C -0.3955(4) 0.1101(4) 1.2914(4) 0.0437(10) Uani 1 1 d .
H17 H -0.3560 0.0719 1.3531 0.052 Uiso 1 1 calc R
C18 C -0.3469(4) 0.1003(4) 1.1814(4) 0.0373(9) Uani 1 1 d .
C19 C -0.2420(4) 0.0579(4) 1.0273(4) 0.0414(10) Uani 1 1 d .
H19 H -0.1820 0.0251 0.9765 0.050 Uiso 1 1 calc R
C20 C 0.0808(4) 0.2432(4) 0.0451(4) 0.0429(10) Uani 1 1 d .
C21 C 0.1543(4) 0.0596(4) 0.4975(4) 0.0436(10) Uani 1 1 d .

loop_
_atom_site_aniso_label
_atom_site_aniso_U_11
_atom_site_aniso_U_22
_atom_site_aniso_U_33
_atom_site_aniso_U_23
_atom_site_aniso_U_13
_atom_site_aniso_U_12
Cu1 0.0590(4) 0.0602(4) 0.0423(3) 0.0174(3) 0.0266(3) 0.0161(3)
Cu2 0.0855(5) 0.0618(4) 0.0464(3) 0.0303(3) 0.0312(3) 0.0326(3)
S1 0.0797(9) 0.0540(7) 0.0395(6) 0.0227(5) 0.0228(6) 0.0246(6)
S2 0.0842(9) 0.0606(7) 0.0495(7) 0.0257(6) 0.0408(6) 0.0321(7)
N1 0.040(2) 0.0430(18) 0.0325(17) 0.0117(14) 0.0120(15) 0.0076(15)
N2 0.0404(19) 0.0463(19) 0.0333(17) 0.0168(15) 0.0160(15) 0.0115(16)
N3 0.050(2) 0.0390(18) 0.0375(18) 0.0177(15) 0.0157(16) 0.0132(16)
N4 0.050(2) 0.0416(18) 0.0374(18) 0.0181(15) 0.0163(16) 0.0134(16)
N5 0.059(3) 0.066(2) 0.044(2) 0.0228(19) 0.0216(19) 0.017(2)
N6 0.063(3) 0.054(2) 0.044(2) 0.0265(18) 0.0214(18) 0.0177(19)
C1 0.035(2) 0.036(2) 0.0332(19) 0.0117(17) 0.0063(17) -0.0001(17)
C2 0.043(2) 0.050(2) 0.034(2) 0.0147(18) 0.0088(18) -0.003(2)
C3 0.046(3) 0.053(3) 0.048(3) 0.028(2) 0.005(2) 0.003(2)
C4 0.044(3) 0.046(2) 0.052(3) 0.020(2) 0.011(2) 0.011(2)
C5 0.041(2) 0.049(2) 0.046(2) 0.016(2) 0.0181(19) 0.012(2)
C6 0.032(2) 0.042(2) 0.0322(19) 0.0151(17) 0.0061(16) 0.0018(17)
C7 0.043(2) 0.042(2) 0.038(2) 0.0166(18) 0.0114(18) 0.0097(19)
C8 0.050(3) 0.059(3) 0.030(2) 0.0189(19) 0.0135(18) 0.015(2)
C9 0.048(3) 0.061(3) 0.037(2) 0.027(2) 0.0133(19) 0.012(2)
C10 0.056(3) 0.062(3) 0.046(2) 0.032(2) 0.026(2) 0.024(2)
C11 0.057(3) 0.049(2) 0.032(2) 0.0170(18) 0.0172(19) 0.012(2)
C12 0.064(3) 0.046(2) 0.037(2) 0.0194(19) 0.015(2) 0.015(2)
C13 0.043(2) 0.037(2) 0.034(2) 0.0111(17) 0.0112(18) 0.0071(18)
C14 0.049(3) 0.053(3) 0.045(2) 0.017(2) 0.009(2) 0.014(2)
C15 0.051(3) 0.070(3) 0.050(3) 0.011(2) 0.019(2) 0.019(2)
C16 0.050(3) 0.064(3) 0.041(2) 0.007(2) 0.023(2) 0.003(2)
C17 0.049(3) 0.047(2) 0.039(2) 0.0165(19) 0.0163(19) 0.006(2)
C18 0.041(2) 0.037(2) 0.032(2) 0.0080(17) 0.0113(17) 0.0028(18)
C19 0.050(3) 0.043(2) 0.038(2) 0.0161(18) 0.0194(19) 0.014(2)
C20 0.043(2) 0.047(2) 0.039(2) 0.0119(19) 0.0138(19) 0.0156(19)
C21 0.052(3) 0.043(2) 0.052(3) 0.026(2) 0.028(2) 0.019(2)

loop_
_atom_type_symbol
_atom_type_description
_atom_type_scat_dispersion_real
_atom_type_scat_dispersion_imag
_atom_type_scat_source
C C 0.0033 0.0016 'International Tables Vol C Tables 4.2.6.8 and 6.1.1.4'
H H 0.0000 0.0000 'International Tables Vol C Tables 4.2.6.8 and 6.1.1.4'
N N 0.0061 0.0033 'International Tables Vol C Tables 4.2.6.8 and 6.1.1.4'
S S 0.1246 0.1234 'International Tables Vol C Tables 4.2.6.8 and 6.1.1.4'
Cu Cu 0.3201 1.2651 'International Tables Vol C Tables 4.2.6.8 and 6.1.1.4'

loop_
_geom_angle_atom_site_label_1
_geom_angle_atom_site_label_2
_geom_angle_atom_site_label_3
_geom_angle
_geom_angle_site_symmetry_1
_geom_angle_site_symmetry_3
N5 Cu1 N1 125.13(14) . .
N5 Cu1 S2 113.40(12) . .
N1 Cu1 S2 121.30(10) . .
N5 Cu1 Cu2 111.85(12) . 2
N1 Cu1 Cu2 95.01(10) . 2
S2 Cu1 Cu2 65.18(4) . 2
N6 Cu2 N4 117.74(14) 1_554 2_556
N6 Cu2 S1 116.55(11) 1_554 .
N4 Cu2 S1 117.00(10) 2_556 .
N6 Cu2 Cu1 102.57(12) 1_554 2
N4 Cu2 Cu1 70.15(10) 2_556 2
S1 Cu2 Cu1 124.35(5) . 2
C20 S1 Cu2 102.83(15) . .
C21 S2 Cu1 102.69(15) . .
C7 N1 C1 105.0(3) . .
C7 N1 Cu1 128.4(3) . .
C1 N1 Cu1 126.7(2) . .
C7 N2 C6 107.4(3) . .
C7 N2 C8 126.6(3) . .
C6 N2 C8 125.8(3) . .
C19 N3 C13 106.9(3) . .
C19 N3 C12 127.5(3) . .
C13 N3 C12 125.5(3) . .
C19 N4 C18 104.4(3) . .
C19 N4 Cu2 130.0(3) . 2_556
C18 N4 Cu2 125.0(3) . 2_556
C20 N5 Cu1 178.2(4) . .
C21 N6 Cu2 168.6(4) . 1_556
C2 C1 N1 130.2(4) . .
C2 C1 C6 120.3(4) . .
N1 C1 C6 109.5(3) . .
C3 C2 C1 117.1(4) . .
C3 C2 H2 121.4 . .
C1 C2 H2 121.4 . .
C2 C3 C4 121.7(4) . .
C2 C3 H3 119.1 . .
C4 C3 H3 119.1 . .
C5 C4 C3 121.9(4) . .
C5 C4 H4 119.1 . .
C3 C4 H4 119.1 . .
C4 C5 C6 116.7(4) . .
C4 C5 H5 121.7 . .
C6 C5 H5 121.7 . .
C5 C6 N2 132.7(4) . .
C5 C6 C1 122.3(4) . .
N2 C6 C1 105.0(3) . .
N1 C7 N2 113.2(4) . .
N1 C7 H7 123.4 . .
N2 C7 H7 123.4 . .
N2 C8 C9 112.6(3) . .
N2 C8 H8A 109.1 . .
C9 C8 H8A 109.1 . .
N2 C8 H8B 109.1 . .
C9 C8 H8B 109.1 . .
H8A C8 H8B 107.8 . .
C8 C9 C10 112.3(3) . .
C8 C9 H9A 109.2 . .
C10 C9 H9A 109.2 . .
C8 C9 H9B 109.2 . .
C10 C9 H9B 109.2 . .
H9A C9 H9B 107.9 . .
C11 C10 C9 116.0(3) . .
C11 C10 H10A 108.3 . .
C9 C10 H10A 108.3 . .
C11 C10 H10B 108.3 . .
C9 C10 H10B 108.3 . .
H10A C10 H10B 107.4 . .
C12 C11 C10 112.6(4) . .
C12 C11 H11A 109.1 . .
C10 C11 H11A 109.1 . .
C12 C11 H11B 109.1 . .
C10 C11 H11B 109.1 . .
H11A C11 H11B 107.8 . .
N3 C12 C11 112.3(3) . .
N3 C12 H12A 109.1 . .
C11 C12 H12A 109.1 . .
N3 C12 H12B 109.1 . .
C11 C12 H12B 109.1 . .
H12A C12 H12B 107.9 . .
C14 C13 N3 131.4(4) . .
C14 C13 C18 122.9(4) . .
N3 C13 C18 105.6(3) . .
C15 C14 C13 116.2(4) . .
C15 C14 H14 121.9 . .
C13 C14 H14 121.9 . .
C14 C15 C16 121.8(4) . .
C14 C15 H15 119.1 . .
C16 C15 H15 119.1 . .
C17 C16 C15 121.9(4) . .
C17 C16 H16 119.1 . .
C15 C16 H16 119.1 . .
C16 C17 C18 117.2(4) . .
C16 C17 H17 121.4 . .
C18 C17 H17 121.4 . .
C17 C18 N4 130.5(4) . .
C17 C18 C13 119.9(4) . .
N4 C18 C13 109.5(3) . .
N4 C19 N3 113.5(3) . .
N4 C19 H19 123.2 . .
N3 C19 H19 123.2 . .
N5 C20 S1 177.4(4) . .
N6 C21 S2 178.2(4) . .

loop_
_geom_bond_atom_site_label_1
_geom_bond_atom_site_label_2
_geom_bond_distance
_geom_bond_site_symmetry_2
Cu1 N5 1.921(4) .
Cu1 N1 1.959(3) .
Cu1 S2 2.2611(14) .
Cu1 Cu2 3.0512(14) 2
Cu2 N6 1.938(4) 1_554
Cu2 N4 1.988(3) 2_556
Cu2 S1 2.2906(15) .
Cu2 Cu1 3.0512(14) 2
S1 C20 1.645(5) .
S2 C21 1.660(4) .
N1 C7 1.317(5) .
N1 C1 1.395(5) .
N2 C7 1.344(5) .
N2 C6 1.389(5) .
N2 C8 1.463(5) .
N3 C19 1.342(5) .
N3 C13 1.384(5) .
N3 C12 1.469(5) .
N4 C19 1.329(5) .
N4 C18 1.393(5) .
N4 Cu2 1.988(3) 2_556
N5 C20 1.149(5) .
N6 C21 1.152(5) .
N6 Cu2 1.938(4) 1_556
C1 C2 1.394(5) .
C1 C6 1.396(5) .
C2 C3 1.377(6) .
C2 H2 0.9300 .
C3 C4 1.384(6) .
C3 H3 0.9300 .
C4 C5 1.375(6) .
C4 H4 0.9300 .
C5 C6 1.376(5) .
C5 H5 0.9300 .
C7 H7 0.9300 .
C8 C9 1.508(6) .
C8 H8A 0.9700 .
C8 H8B 0.9700 .
C9 C10 1.529(5) .
C9 H9A 0.9700 .
C9 H9B 0.9700 .
C10 C11 1.523(5) .
C10 H10A 0.9700 .
C10 H10B 0.9700 .
C11 C12 1.510(6) .
C11 H11A 0.9700 .
C11 H11B 0.9700 .
C12 H12A 0.9700 .
C12 H12B 0.9700 .
C13 C14 1.382(6) .
C13 C18 1.396(5) .
C14 C15 1.368(6) .
C14 H14 0.9300 .
C15 C16 1.395(6) .
C15 H15 0.9300 .
C16 C17 1.373(6) .
C16 H16 0.9300 .
C17 C18 1.389(5) .
C17 H17 0.9300 .
C19 H19 0.9300 .

loop_
_geom_torsion_atom_site_label_1
_geom_torsion_atom_site_label_2
_geom_torsion_atom_site_label_3
_geom_torsion_atom_site_label_4
_geom_torsion
_geom_torsion_site_symmetry_1
N6 Cu2 S1 C20 176.8(2) 1_554
N4 Cu2 S1 C20 -36.2(2) 2_556
Cu1 Cu2 S1 C20 47.32(17) 2
N5 Cu1 S2 C21 160.3(2) .
N1 Cu1 S2 C21 -15.1(2) .
Cu2 Cu1 S2 C21 -95.41(17) 2
N5 Cu1 N1 C7 -174.9(3) .
S2 Cu1 N1 C7 0.0(4) .
Cu2 Cu1 N1 C7 63.9(3) 2
N5 Cu1 N1 C1 5.7(4) .
S2 Cu1 N1 C1 -179.5(3) .
Cu2 Cu1 N1 C1 -115.6(3) 2
N1 Cu1 N5 C20 12(13) .
S2 Cu1 N5 C20 -163(13) .
Cu2 Cu1 N5 C20 126(13) 2
C7 N1 C1 C2 178.6(4) .
Cu1 N1 C1 C2 -1.9(6) .
C7 N1 C1 C6 0.2(4) .
Cu1 N1 C1 C6 179.7(3) .
N1 C1 C2 C3 -177.9(4) .
C6 C1 C2 C3 0.4(6) .
C1 C2 C3 C4 0.0(6) .
C2 C3 C4 C5 -0.4(7) .
C3 C4 C5 C6 0.2(6) .
C4 C5 C6 N2 177.9(4) .
C4 C5 C6 C1 0.2(6) .
C7 N2 C6 C5 -177.8(4) .
C8 N2 C6 C5 -1.6(7) .
C7 N2 C6 C1 0.1(4) .
C8 N2 C6 C1 176.3(4) .
C2 C1 C6 C5 -0.6(6) .
N1 C1 C6 C5 178.0(4) .
C2 C1 C6 N2 -178.8(3) .
N1 C1 C6 N2 -0.2(4) .
C1 N1 C7 N2 -0.1(4) .
Cu1 N1 C7 N2 -179.6(3) .
C6 N2 C7 N1 0.0(5) .
C8 N2 C7 N1 -176.2(4) .
C7 N2 C8 C9 -111.2(4) .
C6 N2 C8 C9 73.4(5) .
N2 C8 C9 C10 -167.5(3) .
C8 C9 C10 C11 -69.0(5) .
C9 C10 C11 C12 -66.7(5) .
C19 N3 C12 C11 -104.9(5) .
C13 N3 C12 C11 71.7(5) .
C10 C11 C12 N3 -160.3(3) .
C19 N3 C13 C14 -178.3(4) .
C12 N3 C13 C14 4.5(7) .
C19 N3 C13 C18 0.8(4) .
C12 N3 C13 C18 -176.3(3) .
N3 C13 C14 C15 179.0(4) .
C18 C13 C14 C15 0.0(6) .
C13 C14 C15 C16 0.6(7) .
C14 C15 C16 C17 -0.7(7) .
C15 C16 C17 C18 0.2(6) .
C16 C17 C18 N4 -178.9(4) .
C16 C17 C18 C13 0.4(6) .
C19 N4 C18 C17 179.0(4) .
Cu2 N4 C18 C17 7.1(6) 2_556
C19 N4 C18 C13 -0.3(4) .
Cu2 N4 C18 C13 -172.2(3) 2_556
C14 C13 C18 C17 -0.5(6) .
N3 C13 C18 C17 -179.7(3) .
C14 C13 C18 N4 178.9(4) .
N3 C13 C18 N4 -0.3(4) .
C18 N4 C19 N3 0.8(5) .
Cu2 N4 C19 N3 172.2(3) 2_556
C13 N3 C19 N4 -1.1(5) .
C12 N3 C19 N4 176.0(4) .
Cu1 N5 C20 S1 14(21) .
Cu2 S1 C20 N5 180(100) .
Cu2 N6 C21 S2 -69(15) 1_556
Cu1 S2 C21 N6 173(15) .
